data_4121627
loop_
_publ_author_name
'Huang, Yinhua'
'Li, Yongxin'
'Leung, Pak-Hing'
'Hayashi, Tamio'

_publ_section_title
;
 Asymmetric synthesis of p-stereogenic diarylphosphinites by
 palladium-catalyzed enantioselective addition of diarylphosphines to
 benzoquinones.
;
_journal_issue 13
_journal_name_full 'Journal of the American Chemical Society'
_journal_page_first 4865
_journal_page_last 4868
_journal_paper_doi 10.1021/ja501007t
_journal_volume 136
_journal_year 2014
_chemical_formula_sum 'C24 H20 P2 S2'
_chemical_formula_weight 434.46
_space_group_crystal_system monoclinic
_space_group_IT_number 14
_space_group_name_Hall '-P 2ybc'
_space_group_name_H-M_alt 'P 1 21/c 1'
_symmetry_space_group_name_Hall '-P 2ybc'
_symmetry_space_group_name_H-M 'P 1 21/c 1'
_atom_sites_solution_hydrogens geom
_cell_angle_alpha 90
_cell_angle_beta 96.8115(15)
_cell_angle_gamma 90
_cell_formula_units_Z 4
_cell_length_a 9.5656(5)
_cell_length_b 15.6505(9)
_cell_length_c 14.0777(8)
_cell_measurement_reflns_used 8100
_cell_measurement_temperature 103.(2)
_cell_measurement_theta_max 30.7429
_cell_measurement_theta_min 2.6028
_cell_volume 2092.6(2)
_computing_cell_refinement 'SAINT V8.32B (Bruker AXS Inc., 2013)'
_computing_data_collection 'Bruker APEX2'
_computing_data_reduction 'SAINT V8.32B (Bruker AXS Inc., 2013)'
_computing_molecular_graphics 'Bruker SHELXTL'
_computing_publication_material 'Bruker SHELXTL'
_computing_structure_refinement 'SHELXL-2013 (Sheldrick, 2013)'
_computing_structure_solution 'SHELXS-97 (Sheldrick 2008)'
_diffrn_ambient_temperature 103.(2)
_diffrn_detector_area_resol_mean 8.3333
_diffrn_measured_fraction_theta_full 0.995
_diffrn_measured_fraction_theta_max 0.995
_diffrn_measurement_device_type 'Bruker APEX-II CCD'
_diffrn_measurement_method '\f and \w scans'
_diffrn_radiation_monochromator graphite
_diffrn_radiation_type MoK\a
_diffrn_radiation_wavelength 0.71073
_diffrn_reflns_av_R_equivalents 0.0769
_diffrn_reflns_limit_h_max 14
_diffrn_reflns_limit_h_min -13
_diffrn_reflns_limit_k_max 22
_diffrn_reflns_limit_k_min -22
_diffrn_reflns_limit_l_max 20
_diffrn_reflns_limit_l_min -20
_diffrn_reflns_number 49831
_diffrn_reflns_theta_full 31.49
_diffrn_reflns_theta_max 31.49
_diffrn_reflns_theta_min 2.51
_exptl_absorpt_coefficient_mu 0.415
_exptl_absorpt_correction_T_max 0.89
_exptl_absorpt_correction_T_min 0.78
_exptl_absorpt_correction_type multi-scan
_exptl_absorpt_process_details 'SADABS V2012/1 (Bruker AXS Inc.)'
_exptl_crystal_colour colourless
_exptl_crystal_density_diffrn 1.379
_exptl_crystal_density_method 'not measured'
_exptl_crystal_description block
_exptl_crystal_F_000 904
_exptl_crystal_size_max 0.420
_exptl_crystal_size_mid 0.320
_exptl_crystal_size_min 0.300
_refine_diff_density_max 0.596
_refine_diff_density_min -0.416
_refine_ls_extinction_method none
_refine_ls_goodness_of_fit_ref 1.123
_refine_ls_hydrogen_treatment constr
_refine_ls_matrix_type full
_refine_ls_number_parameters 253
_refine_ls_number_reflns 6912
_refine_ls_number_restraints 0
_refine_ls_restrained_S_all 1.123
_refine_ls_R_factor_all 0.0784
_refine_ls_R_factor_gt 0.0487
_refine_ls_shift/su_max 0.001
_refine_ls_shift/su_mean 0.000
_refine_ls_structure_factor_coef Fsqd
_refine_ls_weighting_details 'w=1/[\s^2^(Fo^2^)+(0.0458P)^2^+1.7634P] where P=(Fo^2^+2Fc^2^)/3'
_refine_ls_weighting_scheme calc
_refine_ls_wR_factor_gt 0.1078
_refine_ls_wR_factor_ref 0.1237
_reflns_number_gt 5061
_reflns_number_total 6912
_reflns_threshold_expression 'I > 2\s(I)'
_cod_data_source_file ja501007t_si_002.cif
_cod_data_source_block I
_cod_database_code 4121627

loop_
_space_group_symop_operation_xyz
'x, y, z'
'-x, y+1/2, -z+1/2'
'-x, -y, -z'
'x, -y-1/2, z-1/2'

loop_
_atom_site_type_symbol
_atom_site_label
_atom_site_fract_x
_atom_site_fract_y
_atom_site_fract_z
_atom_site_U_iso_or_equiv
_atom_site_adp_type
_atom_site_calc_flag
_atom_site_refinement_flags_adp
_atom_site_refinement_flags_posn
_atom_site_occupancy
C C1 0.3105(2) 0.42482(13) 0.42053(14) 0.0140(4) Uani d . . 1
C C2 0.2830(2) 0.33953(14) 0.43985(15) 0.0169(4) Uani d . . 1
H H2 0.3587 0.3008 0.4554 0.02 Uiso calc U R 1
C C3 0.1452(2) 0.31126(16) 0.43643(17) 0.0239(5) Uani d . . 1
H H3 0.1264 0.2531 0.4495 0.029 Uiso calc U R 1
C C4 0.0350(2) 0.36784(17) 0.41389(18) 0.0264(5) Uani d . . 1
H H4 -0.0594 0.3482 0.4111 0.032 Uiso calc U R 1
C C5 0.0612(2) 0.45235(16) 0.39549(16) 0.0224(5) Uani d . . 1
H H5 -0.0151 0.4907 0.38 0.027 Uiso calc U R 1
C C6 0.1987(2) 0.48186(14) 0.39939(15) 0.0175(4) Uani d . . 1
H H6 0.2166 0.5404 0.3878 0.021 Uiso calc U R 1
C C7 0.5290(2) 0.53072(13) 0.34117(14) 0.0134(4) Uani d . . 1
C C8 0.4282(2) 0.55679(14) 0.26682(15) 0.0176(4) Uani d . . 1
H H8 0.334 0.5369 0.2641 0.021 Uiso calc U R 1
C C9 0.4662(3) 0.61188(15) 0.19705(16) 0.0217(5) Uani d . . 1
H H9 0.3977 0.6298 0.1466 0.026 Uiso calc U R 1
C C10 0.6038(3) 0.64101(14) 0.20057(16) 0.0213(5) Uani d . . 1
H H10 0.6291 0.679 0.1529 0.026 Uiso calc U R 1
C C11 0.7042(2) 0.61459(14) 0.27375(16) 0.0189(4) Uani d . . 1
H H11 0.7985 0.6342 0.2759 0.023 Uiso calc U R 1
C C12 0.6674(2) 0.55976(13) 0.34360(15) 0.0158(4) Uani d . . 1
H H12 0.7366 0.5417 0.3936 0.019 Uiso calc U R 1
C C13 0.7817(2) -0.04935(12) 0.42915(14) 0.0121(4) Uani d . . 1
C C14 0.6590(2) -0.06288(13) 0.47185(15) 0.0153(4) Uani d . . 1
H H14 0.638 -0.0275 0.5232 0.018 Uiso calc U R 1
C C15 0.5677(2) -0.12852(14) 0.43874(16) 0.0185(4) Uani d . . 1
H H15 0.4839 -0.1375 0.4674 0.022 Uiso calc U R 1
C C16 0.5977(2) -0.18071(14) 0.36453(16) 0.0187(4) Uani d . . 1
H H16 0.5354 -0.2258 0.3429 0.022 Uiso calc U R 1
C C17 0.7192(2) -0.16698(14) 0.32176(15) 0.0182(4) Uani d . . 1
H H17 0.7399 -0.2027 0.2707 0.022 Uiso calc U R 1
C C18 0.8106(2) -0.10132(13) 0.35326(14) 0.0152(4) Uani d . . 1
H H18 0.8929 -0.0917 0.3231 0.018 Uiso calc U R 1
C C19 0.8482(2) 0.10002(13) 0.55721(14) 0.0128(4) Uani d . . 1
C C20 0.8057(2) 0.06439(13) 0.64055(15) 0.0143(4) Uani d . . 1
H H20 0.7992 0.0041 0.647 0.017 Uiso calc U R 1
C C21 0.7733(2) 0.11776(14) 0.71345(16) 0.0173(4) Uani d . . 1
H H21 0.7424 0.0938 0.7693 0.021 Uiso calc U R 1
C C22 0.7856(2) 0.20550(15) 0.70572(16) 0.0208(4) Uani d . . 1
H H22 0.7644 0.2415 0.7564 0.025 Uiso calc U R 1
C C23 0.8290(3) 0.24084(14) 0.62359(16) 0.0218(5) Uani d . . 1
H H23 0.8383 0.301 0.6185 0.026 Uiso calc U R 1
C C24 0.8586(2) 0.18869(13) 0.54925(15) 0.0161(4) Uani d . . 1
H H24 0.8862 0.2132 0.4926 0.019 Uiso calc U R 1
P P1 0.49325(5) 0.45746(3) 0.43484(4) 0.01176(11) Uani d . . 1
P P2 0.90593(5) 0.03547(3) 0.46265(4) 0.01106(11) Uani d . . 1
S S1 0.62525(6) 0.36219(3) 0.45295(4) 0.01668(12) Uani d . . 1
S S2 0.95347(6) 0.10191(3) 0.35353(4) 0.01561(11) Uani d . . 1

loop_
_atom_site_aniso_label
_atom_site_aniso_U_11
_atom_site_aniso_U_22
_atom_site_aniso_U_33
_atom_site_aniso_U_12
_atom_site_aniso_U_13
_atom_site_aniso_U_23
C1 0.0115(9) 0.0180(9) 0.0124(9) -0.0027(7) 0.0005(7) -0.0024(7)
C2 0.0156(10) 0.0182(10) 0.0171(10) -0.0029(8) 0.0026(8) -0.0001(8)
C3 0.0196(11) 0.0266(12) 0.0256(11) -0.0096(9) 0.0036(9) 0.0008(9)
C4 0.0118(10) 0.0402(14) 0.0266(12) -0.0103(10) 0.0000(9) 0.0033(10)
C5 0.0117(10) 0.0325(13) 0.0224(11) 0.0009(9) 0.0002(8) 0.0011(9)
C6 0.0129(10) 0.0208(10) 0.0184(10) -0.0002(8) 0.0004(8) 0.0010(8)
C7 0.0138(9) 0.0129(9) 0.0141(9) -0.0010(7) 0.0042(7) -0.0005(7)
C8 0.0158(10) 0.0190(10) 0.0181(10) -0.0043(8) 0.0018(8) -0.0002(8)
C9 0.0284(13) 0.0197(10) 0.0164(10) -0.0013(9) 0.0003(9) 0.0020(8)
C10 0.0335(13) 0.0148(9) 0.0173(10) -0.0057(9) 0.0098(9) -0.0002(8)
C11 0.0178(11) 0.0186(10) 0.0220(10) -0.0029(8) 0.0095(8) -0.0043(8)
C12 0.0123(9) 0.0170(9) 0.0187(10) -0.0001(8) 0.0042(8) -0.0014(8)
C13 0.0088(9) 0.0139(9) 0.0131(8) -0.0002(7) -0.0006(7) 0.0014(7)
C14 0.0128(10) 0.0165(9) 0.0170(9) -0.0007(8) 0.0030(8) -0.0012(7)
C15 0.0112(10) 0.0211(10) 0.0234(11) -0.0015(8) 0.0026(8) -0.0007(8)
C16 0.0147(10) 0.0190(10) 0.0214(10) -0.0051(8) -0.0017(8) -0.0029(8)
C17 0.0182(11) 0.0176(10) 0.0187(10) -0.0002(8) 0.0018(8) -0.0037(8)
C18 0.0139(10) 0.0171(9) 0.0147(9) 0.0004(8) 0.0019(7) 0.0003(7)
C19 0.0089(9) 0.0143(9) 0.0153(9) 0.0013(7) 0.0013(7) -0.0011(7)
C20 0.0107(9) 0.0138(9) 0.0185(10) -0.0010(7) 0.0024(7) 0.0000(7)
C21 0.0148(10) 0.0199(10) 0.0177(10) 0.0011(8) 0.0042(8) -0.0017(8)
C22 0.0198(11) 0.0218(11) 0.0205(10) 0.0051(9) 0.0012(8) -0.0070(8)
C23 0.0262(12) 0.0140(9) 0.0246(11) 0.0053(9) -0.0001(9) -0.0023(8)
C24 0.0159(10) 0.0143(9) 0.0181(10) 0.0014(8) 0.0018(8) 0.0020(7)
P1 0.0091(2) 0.0131(2) 0.0134(2) -0.00042(18) 0.00255(18) 0.00020(18)
P2 0.0091(2) 0.0115(2) 0.0127(2) -0.00030(18) 0.00164(17) 0.00092(18)
S1 0.0131(2) 0.0159(2) 0.0213(3) 0.00362(19) 0.00342(19) 0.00100(19)
S2 0.0159(3) 0.0160(2) 0.0154(2) -0.00082(19) 0.00410(18) 0.00385(18)

loop_
_atom_type_symbol
_atom_type_description
_atom_type_scat_dispersion_real
_atom_type_scat_dispersion_imag
_atom_type_scat_source
C C 0.0033 0.0016 'International Tables Vol C Tables 4.2.6.8 and 6.1.1.4'
H H 0.0000 0.0000 'International Tables Vol C Tables 4.2.6.8 and 6.1.1.4'
P P 0.1023 0.0942 'International Tables Vol C Tables 4.2.6.8 and 6.1.1.4'
S S 0.1246 0.1234 'International Tables Vol C Tables 4.2.6.8 and 6.1.1.4'

loop_
_geom_angle_atom_site_label_1
_geom_angle_atom_site_label_2
_geom_angle_atom_site_label_3
_geom_angle_site_symmetry_3
_geom_angle
C2 C1 C6 . 119.71(19)
C2 C1 P1 . 116.82(16)
C6 C1 P1 . 123.24(16)
C3 C2 C1 . 120.0(2)
C3 C2 H2 . 120.0
C1 C2 H2 . 120.0
C4 C3 C2 . 120.0(2)
C4 C3 H3 . 120.0
C2 C3 H3 . 120.0
C5 C4 C3 . 120.4(2)
C5 C4 H4 . 119.8
C3 C4 H4 . 119.8
C4 C5 C6 . 120.3(2)
C4 C5 H5 . 119.8
C6 C5 H5 . 119.8
C5 C6 C1 . 119.5(2)
C5 C6 H6 . 120.2
C1 C6 H6 . 120.2
C12 C7 C8 . 119.43(19)
C12 C7 P1 . 116.68(16)
C8 C7 P1 . 123.86(16)
C9 C8 C7 . 119.7(2)
C9 C8 H8 . 120.1
C7 C8 H8 . 120.1
C8 C9 C10 . 120.4(2)
C8 C9 H9 . 119.8
C10 C9 H9 . 119.8
C11 C10 C9 . 119.9(2)
C11 C10 H10 . 120.0
C9 C10 H10 . 120.0
C12 C11 C10 . 120.1(2)
C12 C11 H11 . 119.9
C10 C11 H11 . 119.9
C11 C12 C7 . 120.4(2)
C11 C12 H12 . 119.8
C7 C12 H12 . 119.8
C18 C13 C14 . 119.58(18)
C18 C13 P2 . 116.37(15)
C14 C13 P2 . 124.00(15)
C15 C14 C13 . 119.57(19)
C15 C14 H14 . 120.2
C13 C14 H14 . 120.2
C16 C15 C14 . 120.7(2)
C16 C15 H15 . 119.7
C14 C15 H15 . 119.7
C15 C16 C17 . 119.7(2)
C15 C16 H16 . 120.1
C17 C16 H16 . 120.1
C18 C17 C16 . 120.3(2)
C18 C17 H17 . 119.9
C16 C17 H17 . 119.9
C17 C18 C13 . 120.12(19)
C17 C18 H18 . 119.9
C13 C18 H18 . 119.9
C24 C19 C20 . 119.53(19)
C24 C19 P2 . 117.71(15)
C20 C19 P2 . 122.53(15)
C21 C20 C19 . 119.49(19)
C21 C20 H20 . 120.3
C19 C20 H20 . 120.3
C22 C21 C20 . 120.7(2)
C22 C21 H21 . 119.6
C20 C21 H21 . 119.6
C21 C22 C23 . 119.8(2)
C21 C22 H22 . 120.1
C23 C22 H22 . 120.1
C24 C23 C22 . 120.2(2)
C24 C23 H23 . 119.9
C22 C23 H23 . 119.9
C23 C24 C19 . 120.2(2)
C23 C24 H24 . 119.9
C19 C24 H24 . 119.9
C1 P1 C7 . 111.19(10)
C1 P1 S1 . 113.61(7)
C7 P1 S1 . 113.81(7)
C1 P1 P1 3_666 102.61(7)
C7 P1 P1 3_666 102.76(7)
S1 P1 P1 3_666 111.76(4)
C13 P2 C19 . 110.73(9)
C13 P2 S2 . 113.15(7)
C19 P2 S2 . 113.66(7)
C13 P2 P2 3_756 102.88(7)
C19 P2 P2 3_756 103.13(7)
S2 P2 P2 3_756 112.33(4)

loop_
_geom_bond_atom_site_label_1
_geom_bond_atom_site_label_2
_geom_bond_site_symmetry_2
_geom_bond_distance
C1 C2 . 1.394(3)
C1 C6 . 1.398(3)
C1 P1 . 1.809(2)
C2 C3 . 1.386(3)
C2 H2 . 0.95
C3 C4 . 1.385(4)
C3 H3 . 0.95
C4 C5 . 1.377(4)
C4 H4 . 0.95
C5 C6 . 1.389(3)
C5 H5 . 0.95
C6 H6 . 0.95
C7 C12 . 1.396(3)
C7 C8 . 1.397(3)
C7 P1 . 1.810(2)
C8 C9 . 1.387(3)
C8 H8 . 0.95
C9 C10 . 1.388(3)
C9 H9 . 0.95
C10 C11 . 1.386(3)
C10 H10 . 0.95
C11 C12 . 1.382(3)
C11 H11 . 0.95
C12 H12 . 0.95
C13 C18 . 1.396(3)
C13 C14 . 1.397(3)
C13 P2 . 1.807(2)
C14 C15 . 1.392(3)
C14 H14 . 0.95
C15 C16 . 1.383(3)
C15 H15 . 0.95
C16 C17 . 1.388(3)
C16 H16 . 0.95
C17 C18 . 1.387(3)
C17 H17 . 0.95
C18 H18 . 0.95
C19 C24 . 1.397(3)
C19 C20 . 1.402(3)
C19 P2 . 1.809(2)
C20 C21 . 1.387(3)
C20 H20 . 0.95
C21 C22 . 1.384(3)
C21 H21 . 0.95
C22 C23 . 1.389(3)
C22 H22 . 0.95
C23 C24 . 1.383(3)
C23 H23 . 0.95
C24 H24 . 0.95
P1 S1 . 1.9509(7)
P1 P1 3_666 2.2580(10)
P2 S2 . 1.9529(7)
P2 P2 3_756 2.2646(10)
